data_2016597
loop_
_publ_author_name
'Siddiqui, Waseeq Ahmad'
'Ahmad, Saeed'
'Khan, Islam Ullah'
'Siddiqui, Hamid Latif'
'Parvez, Masood'

_publ_section_title
;
 2-[<i>N</i>-(<i>X</i>-Chlorophenyl)carbamoyl]benzenesulfonamide (with
 <i>X</i> = 2 and 4)
;
_journal_coeditor_code HJ3069
_journal_issue 5
_journal_name_full 'Acta Crystallographica Section C'
_journal_page_first o286
_journal_page_last o289
_journal_paper_doi 10.1107/S0108270108009530
_journal_volume 64
_journal_year 2008
_chemical_formula_iupac 'C13 H11 Cl N2 O3 S'
_chemical_formula_moiety 'C13 H11 Cl N2 O3 S'
_chemical_formula_sum 'C13 H11 Cl N2 O3 S'
_chemical_formula_weight 310.75
_chemical_name_systematic
;
2-[N-(4-chlorophenyl)carbamoyl]benzenesulfonamide
;
_space_group_IT_number 61
_symmetry_cell_setting orthorhombic
_symmetry_space_group_name_Hall '-P 2ac 2ab'
_symmetry_space_group_name_H-M 'P b c a'
_atom_sites_solution_hydrogens geom
_atom_sites_solution_primary direct
_atom_sites_solution_secondary difmap
_cell_angle_alpha 90.00
_cell_angle_beta 90.00
_cell_angle_gamma 90.00
_cell_formula_units_Z 8
_cell_length_a 7.435(2)
_cell_length_b 16.006(6)
_cell_length_c 22.061(7)
_cell_measurement_reflns_used 9119
_cell_measurement_temperature 173(2)
_cell_measurement_theta_max 27.48
_cell_measurement_theta_min 3.76
_cell_volume 2625.4(15)
_computing_cell_refinement 'HKL DENZO (Otwinowski & Minor, 1997)'
_computing_data_collection 'COLLECT (Hooft, 1998)'
_computing_data_reduction 'SCALEPACK (Otwinowski & Minor, 1997)'
_computing_molecular_graphics 'ORTEPII (Johnson, 1976)'
_computing_publication_material 'SHELXL97 (Sheldrick, 2008)'
_computing_structure_refinement 'SHELXL97 (Sheldrick, 2008)'
_computing_structure_solution 'SAPI91 (Fan, 1991)'
_diffrn_ambient_temperature 173(2)
_diffrn_measured_fraction_theta_full 0.995
_diffrn_measured_fraction_theta_max 0.995
_diffrn_measurement_device_type 'Nonius KappaCCD'
_diffrn_measurement_method '\w and \f'
_diffrn_radiation_monochromator graphite
_diffrn_radiation_source 'fine-focus sealed tube'
_diffrn_radiation_type MoK\a
_diffrn_radiation_wavelength 0.71073
_diffrn_reflns_av_R_equivalents 0.0606
_diffrn_reflns_av_sigmaI/netI 0.0610
_diffrn_reflns_limit_h_max 9
_diffrn_reflns_limit_h_min -9
_diffrn_reflns_limit_k_max 20
_diffrn_reflns_limit_k_min -19
_diffrn_reflns_limit_l_max 28
_diffrn_reflns_limit_l_min -28
_diffrn_reflns_number 9119
_diffrn_reflns_theta_full 27.48
_diffrn_reflns_theta_max 27.48
_diffrn_reflns_theta_min 3.76
_exptl_absorpt_coefficient_mu 0.458
_exptl_absorpt_correction_T_max 0.9730
_exptl_absorpt_correction_T_min 0.9471
_exptl_absorpt_correction_type multi-scan
_exptl_absorpt_process_details '(SORTAV; Blessing, 1997)'
_exptl_crystal_colour colourless
_exptl_crystal_density_diffrn 1.572
_exptl_crystal_density_method 'not measured'
_exptl_crystal_description prism
_exptl_crystal_F_000 1280
_exptl_crystal_size_max 0.12
_exptl_crystal_size_mid 0.07
_exptl_crystal_size_min 0.06
_refine_diff_density_max 0.259
_refine_diff_density_min -0.440
_refine_ls_extinction_method none
_refine_ls_goodness_of_fit_ref 1.035
_refine_ls_hydrogen_treatment mixed
_refine_ls_matrix_type full
_refine_ls_number_parameters 190
_refine_ls_number_reflns 3005
_refine_ls_number_restraints 0
_refine_ls_restrained_S_all 1.035
_refine_ls_R_factor_all 0.0833
_refine_ls_R_factor_gt 0.0449
_refine_ls_shift/su_max 0.000
_refine_ls_shift/su_mean 0.000
_refine_ls_structure_factor_coef Fsqd
_refine_ls_weighting_details 'calc w = 1/[\s^2^(Fo^2^)+(0.061P)^2^+0.61P] where P=(Fo^2^+2Fc^2^)/3'
_refine_ls_weighting_scheme calc
_refine_ls_wR_factor_gt 0.1024
_refine_ls_wR_factor_ref 0.1218
_reflns_number_gt 2019
_reflns_number_total 3005
_reflns_threshold_expression I>2\s(I)
_cod_data_source_file hj3069.cif
_cod_data_source_block II
_cod_database_code 2016597
_cod_database_fobs_code 2016597

loop_
_symmetry_equiv_pos_as_xyz
'x, y, z'
'-x+1/2, -y, z+1/2'
'x+1/2, -y+1/2, -z'
'-x, y+1/2, -z+1/2'
'-x, -y, -z'
'x-1/2, y, -z-1/2'
'-x-1/2, y-1/2, z'
'x, -y-1/2, z-1/2'

loop_
_atom_site_type_symbol
_atom_site_label
_atom_site_fract_x
_atom_site_fract_y
_atom_site_fract_z
_atom_site_U_iso_or_equiv
_atom_site_adp_type
_atom_site_calc_flag
_atom_site_refinement_flags
_atom_site_occupancy
Cl Cl1 0.73145(11) -0.04552(5) -0.20202(3) 0.0473(2) Uani d . 1
S S1 0.83054(8) 0.22246(4) 0.16281(3) 0.02399(18) Uani d . 1
O O1 0.5441(2) 0.17758(10) 0.05808(7) 0.0264(4) Uani d . 1
O O2 0.9182(2) 0.17305(11) 0.11770(7) 0.0297(4) Uani d . 1
O O3 0.9267(2) 0.24784(12) 0.21619(7) 0.0327(4) Uani d . 1
N N1 0.6573(3) 0.17113(14) 0.18574(11) 0.0282(5) Uani d . 1
H H1NA 0.591(4) 0.1568(18) 0.1589(13) 0.034 Uiso d . 1
H H1NB 0.608(4) 0.1932(18) 0.2160(13) 0.034 Uiso d . 1
N N2 0.7105(3) 0.22676(14) -0.02088(9) 0.0244(5) Uani d . 1
H H2N 0.766(4) 0.2681(19) -0.0304(12) 0.029 Uiso d . 1
C C1 0.7545(3) 0.31503(15) 0.12634(10) 0.0212(5) Uani d . 1
C C2 0.7717(3) 0.39029(16) 0.15648(11) 0.0274(6) Uani d . 1
H H2 0.8238 0.3918 0.1958 0.033 Uiso calc R 1
C C3 0.7130(3) 0.46374(16) 0.12940(12) 0.0314(6) Uani d . 1
H H3 0.7208 0.5152 0.1507 0.038 Uiso calc R 1
C C4 0.6435(3) 0.46189(16) 0.07169(11) 0.0301(6) Uani d . 1
H H4 0.6044 0.5122 0.0531 0.036 Uiso calc R 1
C C5 0.6302(3) 0.38739(16) 0.04059(11) 0.0270(6) Uani d . 1
H H5 0.5855 0.3873 0.0003 0.032 Uiso calc R 1
C C6 0.6816(3) 0.31231(15) 0.06751(10) 0.0219(5) Uani d . 1
C C7 0.6418(3) 0.23174(15) 0.03514(10) 0.0219(5) Uani d . 1
C C8 0.7000(3) 0.15984(16) -0.06288(10) 0.0237(5) Uani d . 1
C C9 0.7565(3) 0.17711(17) -0.12205(10) 0.0284(6) Uani d . 1
H H9 0.7881 0.2326 -0.1330 0.034 Uiso calc R 1
C C10 0.7668(3) 0.11454(18) -0.16439(11) 0.0326(6) Uani d . 1
H H10 0.8072 0.1263 -0.2043 0.039 Uiso calc R 1
C C11 0.7176(3) 0.03377(18) -0.14832(11) 0.0312(6) Uani d . 1
C C12 0.6573(3) 0.01580(17) -0.09052(11) 0.0303(6) Uani d . 1
H H12 0.6220 -0.0395 -0.0802 0.036 Uiso calc R 1
C C13 0.6485(3) 0.07950(16) -0.04747(11) 0.0274(6) Uani d . 1
H H13 0.6073 0.0677 -0.0076 0.033 Uiso calc R 1

loop_
_atom_site_aniso_label
_atom_site_aniso_U_11
_atom_site_aniso_U_22
_atom_site_aniso_U_33
_atom_site_aniso_U_12
_atom_site_aniso_U_13
_atom_site_aniso_U_23
Cl1 0.0590(5) 0.0457(5) 0.0372(4) -0.0022(4) 0.0049(3) -0.0178(3)
S1 0.0279(3) 0.0230(3) 0.0211(3) 0.0025(3) -0.0011(2) 0.0023(2)
O1 0.0300(8) 0.0260(10) 0.0231(8) -0.0036(8) 0.0022(7) 0.0000(7)
O2 0.0321(9) 0.0282(10) 0.0288(9) 0.0073(8) 0.0046(7) 0.0005(8)
O3 0.0398(10) 0.0333(10) 0.0250(9) 0.0010(8) -0.0099(8) 0.0030(8)
N1 0.0346(12) 0.0265(13) 0.0233(11) 0.0006(10) 0.0029(9) 0.0027(9)
N2 0.0279(11) 0.0226(11) 0.0226(10) -0.0045(9) 0.0012(8) -0.0003(9)
C1 0.0236(11) 0.0225(13) 0.0177(11) 0.0020(10) 0.0025(9) 0.0015(10)
C2 0.0336(13) 0.0249(14) 0.0235(12) -0.0014(11) 0.0006(10) -0.0006(10)
C3 0.0376(13) 0.0212(13) 0.0353(14) -0.0019(11) 0.0052(11) -0.0025(11)
C4 0.0306(13) 0.0235(14) 0.0361(14) 0.0031(11) 0.0016(11) 0.0091(12)
C5 0.0283(12) 0.0279(14) 0.0248(12) 0.0006(11) -0.0015(10) 0.0066(11)
C6 0.0215(11) 0.0219(13) 0.0223(12) -0.0015(10) 0.0030(9) 0.0026(10)
C7 0.0216(11) 0.0247(14) 0.0194(11) 0.0023(10) -0.0027(9) 0.0020(10)
C8 0.0208(11) 0.0297(14) 0.0205(11) 0.0010(10) -0.0007(9) -0.0011(10)
C9 0.0307(13) 0.0320(14) 0.0225(12) -0.0039(11) -0.0004(10) 0.0006(11)
C10 0.0352(14) 0.0435(17) 0.0190(12) -0.0019(12) 0.0025(10) -0.0028(11)
C11 0.0302(12) 0.0376(16) 0.0257(13) 0.0010(12) -0.0024(10) -0.0090(11)
C12 0.0331(13) 0.0272(14) 0.0305(13) -0.0034(11) 0.0003(11) -0.0034(11)
C13 0.0279(12) 0.0296(14) 0.0245(12) 0.0004(11) 0.0012(10) -0.0001(11)

loop_
_atom_type_symbol
_atom_type_description
_atom_type_scat_dispersion_real
_atom_type_scat_dispersion_imag
_atom_type_scat_source
C C 0.0033 0.0016 'International Tables Vol C Tables 4.2.6.8 and 6.1.1.4'
H H 0.0000 0.0000 'International Tables Vol C Tables 4.2.6.8 and 6.1.1.4'
N N 0.0061 0.0033 'International Tables Vol C Tables 4.2.6.8 and 6.1.1.4'
O O 0.0106 0.0060 'International Tables Vol C Tables 4.2.6.8 and 6.1.1.4'
S S 0.1246 0.1234 'International Tables Vol C Tables 4.2.6.8 and 6.1.1.4'
Cl Cl 0.1484 0.1585 'International Tables Vol C Tables 4.2.6.8 and 6.1.1.4'

loop_
_geom_angle_atom_site_label_1
_geom_angle_atom_site_label_2
_geom_angle_atom_site_label_3
_geom_angle
O2 S1 O3 120.04(11)
O2 S1 N1 107.55(12)
O3 S1 N1 106.55(12)
O2 S1 C1 106.94(10)
O3 S1 C1 107.08(11)
N1 S1 C1 108.25(11)
S1 N1 H1NA 114(2)
S1 N1 H1NB 112(2)
H1NA N1 H1NB 116(3)
C7 N2 C8 128.8(2)
C7 N2 H2N 112.7(19)
C8 N2 H2N 118.4(19)
C2 C1 C6 120.4(2)
C2 C1 S1 118.63(17)
C6 C1 S1 120.93(18)
C1 C2 C3 120.1(2)
C1 C2 H2 119.9
C3 C2 H2 119.9
C4 C3 C2 119.9(2)
C4 C3 H3 120.1
C2 C3 H3 120.1
C3 C4 C5 120.4(2)
C3 C4 H4 119.8
C5 C4 H4 119.8
C4 C5 C6 120.9(2)
C4 C5 H5 119.5
C6 C5 H5 119.5
C5 C6 C1 118.2(2)
C5 C6 C7 118.9(2)
C1 C6 C7 122.7(2)
O1 C7 N2 124.0(2)
O1 C7 C6 121.4(2)
N2 C7 C6 114.5(2)
C13 C8 C9 119.7(2)
C13 C8 N2 123.8(2)
C9 C8 N2 116.4(2)
C10 C9 C8 120.5(3)
C10 C9 H9 119.7
C8 C9 H9 119.7
C9 C10 C11 119.4(2)
C9 C10 H10 120.3
C11 C10 H10 120.3
C12 C11 C10 121.0(2)
C12 C11 Cl1 119.7(2)
C10 C11 Cl1 119.32(19)
C11 C12 C13 119.4(3)
C11 C12 H12 120.3
C13 C12 H12 120.3
C8 C13 C12 119.9(2)
C8 C13 H13 120.0
C12 C13 H13 120.0

loop_
_geom_bond_atom_site_label_1
_geom_bond_atom_site_label_2
_geom_bond_distance
Cl1 C11 1.739(3)
S1 O2 1.429(2)
S1 O3 1.436(2)
S1 N1 1.609(2)
S1 C1 1.778(2)
O1 C7 1.239(3)
N1 H1NA 0.80(3)
N1 H1NB 0.84(3)
N2 C7 1.340(3)
N2 C8 1.418(3)
N2 H2N 0.81(3)
C1 C2 1.382(3)
C1 C6 1.407(3)
C2 C3 1.389(4)
C2 H2 0.9500
C3 C4 1.374(4)
C3 H3 0.9500
C4 C5 1.379(4)
C4 H4 0.9500
C5 C6 1.394(3)
C5 H5 0.9500
C6 C7 1.503(3)
C8 C13 1.384(3)
C8 C9 1.399(3)
C9 C10 1.372(4)
C9 H9 0.9500
C10 C11 1.390(4)
C10 H10 0.9500
C11 C12 1.382(4)
C12 C13 1.395(3)
C12 H12 0.9500
C13 H13 0.9500

loop_
_geom_hbond_atom_site_label_D
_geom_hbond_atom_site_label_H
_geom_hbond_atom_site_label_A
_geom_hbond_site_symmetry_A
_geom_hbond_distance_DH
_geom_hbond_distance_HA
_geom_hbond_distance_DA
_geom_hbond_angle_DHA
N2 H2N O1 3 0.81(3) 2.32(3) 3.028(3) 146(3)
N1 H1NA O1 . 0.80(3) 2.28(3) 2.941(3) 141(3)
N1 H1NB O3 6_556 0.84(3) 2.20(3) 3.021(3) 168(3)
C12 H12 O1 5_655 0.95 2.58 3.512(3) 167
C2 H2 O3 . 0.95 2.47 2.874(3) 106
C13 H13 O1 . 0.95 2.33 2.914(3) 120

loop_
_geom_torsion_atom_site_label_1
_geom_torsion_atom_site_label_2
_geom_torsion_atom_site_label_3
_geom_torsion_atom_site_label_4
_geom_torsion
O2 S1 C1 C2 -139.24(19)
O3 S1 C1 C2 -9.4(2)
N1 S1 C1 C2 105.1(2)
O2 S1 C1 C6 39.5(2)
O3 S1 C1 C6 169.33(18)
N1 S1 C1 C6 -76.1(2)
C6 C1 C2 C3 1.6(4)
S1 C1 C2 C3 -179.72(18)
C1 C2 C3 C4 -2.3(4)
C2 C3 C4 C5 0.6(4)
C3 C4 C5 C6 2.0(4)
C4 C5 C6 C1 -2.7(3)
C4 C5 C6 C7 171.9(2)
C2 C1 C6 C5 0.9(3)
S1 C1 C6 C5 -177.79(17)
C2 C1 C6 C7 -173.4(2)
S1 C1 C6 C7 7.9(3)
C8 N2 C7 O1 -5.1(4)
C8 N2 C7 C6 179.1(2)
C5 C6 C7 O1 -119.2(2)
C1 C6 C7 O1 55.1(3)
C5 C6 C7 N2 56.7(3)
C1 C6 C7 N2 -129.0(2)
C7 N2 C8 C13 -15.0(4)
C7 N2 C8 C9 169.0(2)
C13 C8 C9 C10 -2.1(4)
N2 C8 C9 C10 174.1(2)
C8 C9 C10 C11 1.1(4)
C9 C10 C11 C12 0.5(4)
C9 C10 C11 Cl1 -179.79(19)
C10 C11 C12 C13 -1.1(4)
Cl1 C11 C12 C13 179.23(18)
C9 C8 C13 C12 1.5(3)
N2 C8 C13 C12 -174.3(2)
C11 C12 C13 C8 0.0(4)

loop_
_cod_related_entry_id
_cod_related_entry_database
_cod_related_entry_code
1 ChemSpider 16328702
